data_1504038
loop_
_publ_author_name
'Pawlu\'c, Piotr'
'Hreczycho, Grzegorz'
'Szudkowska, Justyna'
'Kubicki, Maciej'
'Marciniec, Bogdan'

_publ_contact_author
;
Maciej Kubicki   
Faculty of Chemistry 
Adam Mickiewicz University
Grunwaldzka 6              
60-780 Pozna\'n   
Poland             
;
_publ_section_title
;
 New one-pot synthesis of (E)-beta-aryl vinyl halides from styrenes.
;
_journal_issue 15
_journal_name_full 'Organic letters'
_journal_page_first 3390
_journal_page_last 3393
_journal_paper_doi 10.1021/ol901233j
_journal_volume 11
_journal_year 2009
_chemical_formula_sum 'C8 H6 Cl I'
_chemical_formula_weight 264.48
_chemical_name_systematic
;
1-chloro-4-[(E)-2-iodoethenyl]benzene
;
_space_group_IT_number 1
_symmetry_cell_setting triclinic
_symmetry_space_group_name_Hall 'P 1'
_symmetry_space_group_name_H-M 'P 1'
_atom_sites_solution_hydrogens geom
_atom_sites_solution_primary direct
_atom_sites_solution_secondary difmap
_audit_creation_method SHELXL-97
_cell_angle_alpha 91.31(3)
_cell_angle_beta 91.52(3)
_cell_angle_gamma 99.58(3)
_cell_formula_units_Z 4
_cell_length_a 7.3520(15)
_cell_length_b 7.3650(15)
_cell_length_c 16.241(3)
_cell_measurement_reflns_used 3256
_cell_measurement_temperature 293(2)
_cell_measurement_theta_max 22
_cell_measurement_theta_min 4
_cell_volume 866.5(3)
_computing_cell_refinement 'CrysAlis RED (Oxford Diffraction (2007))'
_computing_data_collection 'CrysAlis CCD (Oxford Diffraction (2007))'
_computing_data_reduction 'CrysAlis RED (Oxford Diffraction (2007))'
_computing_molecular_graphics
;
XP (Siemens, 1989), Mercury (Macrae et al, 2008)
;
_computing_publication_material 'SHELXL-97 (Sheldrick, 2008)'
_computing_structure_refinement 'SHELXL-97 (Sheldrick, 2008)'
_computing_structure_solution 'SHELXS-97 (Sheldrick, 2008)'
_diffrn_ambient_temperature 293(2)
_diffrn_measured_fraction_theta_full 0.972
_diffrn_measured_fraction_theta_max 0.884
_diffrn_measurement_device_type 'KUMA KM4CCD diffractometer'
_diffrn_measurement_method \w-scan
_diffrn_radiation_monochromator graphite
_diffrn_radiation_source 'fine-focus sealed tube'
_diffrn_radiation_type MoK\a
_diffrn_radiation_wavelength 0.71073
_diffrn_reflns_av_R_equivalents 0.0255
_diffrn_reflns_av_sigmaI/netI 0.0232
_diffrn_reflns_limit_h_max 9
_diffrn_reflns_limit_h_min -9
_diffrn_reflns_limit_k_max 6
_diffrn_reflns_limit_k_min -9
_diffrn_reflns_limit_l_max 20
_diffrn_reflns_limit_l_min -20
_diffrn_reflns_number 7496
_diffrn_reflns_theta_full 25.00
_diffrn_reflns_theta_max 27.80
_diffrn_reflns_theta_min 2.51
_exptl_absorpt_coefficient_mu 3.926
_exptl_absorpt_correction_T_max 0.855
_exptl_absorpt_correction_T_min 0.287
_exptl_absorpt_correction_type multi-scan
_exptl_absorpt_process_details
;
CrysAlis RED, Oxford Diffraction Ltd.,
Version 1.171.32.5 (release 08-05-2007 CrysAlis171 .NET)
(compiled May  8 2007,13:10:02)
Empirical absorption correction using spherical harmonics,
 implemented in SCALE3 ABSPACK scaling algorithm.
;
_exptl_crystal_colour colourless
_exptl_crystal_density_diffrn 2.027
_exptl_crystal_density_method 'not measured'
_exptl_crystal_description prism
_exptl_crystal_F_000 496
_exptl_crystal_size_max 0.3
_exptl_crystal_size_mid 0.3
_exptl_crystal_size_min 0.04
_refine_diff_density_max 0.766
_refine_diff_density_min -0.760
_refine_diff_density_rms 0.111
_refine_ls_abs_structure_details 'Flack H D (1983), Acta Cryst. A39, 876-881'
_refine_ls_abs_structure_Flack -0.03(4)
_refine_ls_extinction_coef 0.0061(9)
_refine_ls_extinction_expression Fc^*^=kFc[1+0.001xFc^2^\l^3^/sin(2\q)]^-1/4^
_refine_ls_extinction_method SHELXL
_refine_ls_goodness_of_fit_ref 1.086
_refine_ls_hydrogen_treatment constr
_refine_ls_matrix_type full
_refine_ls_number_parameters 362
_refine_ls_number_reflns 4703
_refine_ls_number_restraints 3
_refine_ls_restrained_S_all 1.086
_refine_ls_R_factor_all 0.0548
_refine_ls_R_factor_gt 0.0382
_refine_ls_shift/su_max 0.002
_refine_ls_shift/su_mean 0.000
_refine_ls_structure_factor_coef Fsqd
_refine_ls_weighting_details 'calc w=1/[\s^2^(Fo^2^)+(0.0837P)^2^+0.1666P] where P=(Fo^2^+2Fc^2^)/3'
_refine_ls_weighting_scheme calc
_refine_ls_wR_factor_gt 0.1143
_refine_ls_wR_factor_ref 0.1346
_reflns_number_gt 3487
_reflns_number_total 4703
_reflns_threshold_expression >2sigma(I)
_cod_data_source_file ol901233j_si_001.cif
_cod_data_source_block 1
_cod_database_code 1504038

loop_
_symmetry_equiv_pos_as_xyz
'x, y, z'

loop_
_atom_site_label
_atom_site_type_symbol
_atom_site_fract_x
_atom_site_fract_y
_atom_site_fract_z
_atom_site_U_iso_or_equiv
_atom_site_adp_type
_atom_site_occupancy
_atom_site_symmetry_multiplicity
_atom_site_calc_flag
_atom_site_refinement_flags
C1A C 0.8632(11) 0.6331(15) 0.8844(6) 0.060(2) Uani 1 1 d .
Cl1A Cl 0.8606(5) 0.8190(5) 0.9513(2) 0.0881(9) Uani 1 1 d .
C2A C 0.7978(12) 0.4596(16) 0.9094(7) 0.067(3) Uani 1 1 d .
H2A H 0.7506 0.4415 0.9617 0.080 Uiso 1 1 calc R
C3A C 0.8020(14) 0.3168(18) 0.8586(8) 0.078(4) Uani 1 1 d .
H3A H 0.7584 0.1991 0.8768 0.093 Uiso 1 1 calc R
C4A C 0.8673(15) 0.3349(17) 0.7809(8) 0.058(3) Uani 1 1 d .
C5A C 0.9406(13) 0.5116(16) 0.7552(7) 0.072(3) Uani 1 1 d .
H5A H 0.9909 0.5279 0.7034 0.087 Uiso 1 1 calc R
C6A C 0.9372(13) 0.6589(15) 0.8067(8) 0.078(3) Uani 1 1 d .
H6A H 0.9845 0.7769 0.7901 0.094 Uiso 1 1 calc R
C7A C 0.8773(13) 0.1714(17) 0.7289(8) 0.081(3) Uani 1 1 d .
H7A H 0.8344 0.0579 0.7514 0.097 Uiso 1 1 calc R
C8A C 0.9399(16) 0.1679(19) 0.6545(7) 0.079(3) Uani 1 1 d .
H8A H 0.9804 0.2801 0.6303 0.095 Uiso 1 1 calc R
I9A I 0.95508(9) -0.07424(10) 0.58574(4) 0.0826(3) Uani 1 1 d .
C1B C 0.3475(12) 0.6008(14) 0.1545(7) 0.068(3) Uani 1 1 d .
Cl1B Cl 0.1613(6) 0.6071(6) 0.0870(3) 0.0931(11) Uani 1 1 d .
C2B C 0.5239(15) 0.6686(15) 0.1309(7) 0.076(3) Uani 1 1 d .
H2B H 0.5426 0.7180 0.0790 0.091 Uiso 1 1 calc R
C3B C 0.6710(16) 0.6639(16) 0.1829(7) 0.074(3) Uani 1 1 d .
H3B H 0.7901 0.7037 0.1654 0.089 Uiso 1 1 calc R
C4B C 0.6432(15) 0.5988(16) 0.2632(10) 0.068(3) Uani 1 1 d .
C5B C 0.4647(16) 0.5242(14) 0.2848(7) 0.071(3) Uani 1 1 d .
H5B H 0.4456 0.4713 0.3359 0.086 Uiso 1 1 calc R
C6B C 0.3168(14) 0.5274(15) 0.2323(7) 0.074(3) Uani 1 1 d .
H6B H 0.1978 0.4814 0.2482 0.089 Uiso 1 1 calc R
C7B C 0.8083(15) 0.5908(15) 0.3143(8) 0.076(3) Uani 1 1 d .
H7B H 0.9213 0.6432 0.2937 0.091 Uiso 1 1 calc R
C8B C 0.8105(17) 0.5163(19) 0.3865(9) 0.086(3) Uani 1 1 d .
H8B H 0.6981 0.4653 0.4081 0.104 Uiso 1 1 calc R
I9B I 1.05105(10) 0.50439(10) 0.45660(4) 0.0818(3) Uani 1 1 d .
C1C C 0.3264(12) 1.0985(14) 0.8802(6) 0.060(2) Uani 1 1 d .
Cl1C Cl 0.2802(5) 1.2809(5) 0.9439(3) 0.0895(10) Uani 1 1 d .
C2C C 0.3377(13) 1.1217(15) 0.7967(7) 0.073(3) Uani 1 1 d .
H2C H 0.3167 1.2308 0.7734 0.088 Uiso 1 1 calc R
C3C C 0.3806(13) 0.9802(16) 0.7485(7) 0.069(3) Uani 1 1 d .
H3C H 0.3868 0.9931 0.6918 0.082 Uiso 1 1 calc R
C4C C 0.4144(15) 0.8202(16) 0.7827(8) 0.059(3) Uani 1 1 d .
C5C C 0.3956(15) 0.8047(17) 0.8683(8) 0.078(3) Uani 1 1 d .
H5C H 0.4101 0.6949 0.8927 0.094 Uiso 1 1 calc R
C6C C 0.3572(12) 0.9448(15) 0.9158(7) 0.068(2) Uani 1 1 d .
H6C H 0.3521 0.9344 0.9727 0.081 Uiso 1 1 calc R
C7C C 0.4538(13) 0.6631(17) 0.7355(7) 0.073(3) Uani 1 1 d .
H7C H 0.4954 0.5694 0.7641 0.088 Uiso 1 1 calc R
C8C C 0.4346(16) 0.6437(18) 0.6545(7) 0.080(3) Uani 1 1 d .
H8C H 0.3947 0.7378 0.6255 0.096 Uiso 1 1 calc R
I9C I 0.48896(9) 0.41298(10) 0.58773(4) 0.0790(3) Uani 1 1 d .
C1D C -0.1705(15) 0.1429(13) 0.1622(7) 0.072(3) Uani 1 1 d .
Cl1D Cl -0.3527(5) 0.1911(5) 0.1001(2) 0.0936(10) Uani 1 1 d .
C2D C -0.0076(16) 0.1081(15) 0.1251(6) 0.077(3) Uani 1 1 d .
H2D H 0.0034 0.1137 0.0683 0.093 Uiso 1 1 calc R
C3D C 0.1315(16) 0.0665(18) 0.1729(7) 0.077(3) Uani 1 1 d .
H3D H 0.2410 0.0485 0.1491 0.093 Uiso 1 1 calc R
C4D C 0.1127(15) 0.0501(18) 0.2587(10) 0.066(3) Uani 1 1 d .
C5D C -0.0492(15) 0.0822(13) 0.2930(6) 0.066(3) Uani 1 1 d .
H5D H -0.0624 0.0730 0.3496 0.079 Uiso 1 1 calc R
C6D C -0.1928(15) 0.1278(14) 0.2446(7) 0.071(3) Uani 1 1 d .
H6D H -0.3019 0.1477 0.2683 0.085 Uiso 1 1 calc R
C7D C 0.2735(15) 0.0094(15) 0.3075(8) 0.074(3) Uani 1 1 d .
H7D H 0.3688 -0.0290 0.2788 0.089 Uiso 1 1 calc R
C8D C 0.2917(16) 0.0230(17) 0.3870(8) 0.079(3) Uani 1 1 d .
H8D H 0.1955 0.0579 0.4163 0.095 Uiso 1 1 calc R
I9D I 0.52413(9) -0.02867(10) 0.45328(4) 0.0794(3) Uani 1 1 d .

loop_
_atom_site_aniso_label
_atom_site_aniso_U_11
_atom_site_aniso_U_22
_atom_site_aniso_U_33
_atom_site_aniso_U_23
_atom_site_aniso_U_13
_atom_site_aniso_U_12
C1A 0.046(4) 0.074(6) 0.057(5) -0.001(5) 0.000(4) 0.006(4)
Cl1A 0.0776(18) 0.094(2) 0.093(2) -0.0129(18) 0.0027(17) 0.0162(16)
C2A 0.058(5) 0.086(7) 0.061(6) 0.016(5) 0.008(4) 0.026(5)
C3A 0.061(6) 0.090(8) 0.086(8) 0.036(7) 0.016(6) 0.016(5)
C4A 0.052(5) 0.062(7) 0.059(7) 0.013(5) 0.002(5) 0.003(4)
C5A 0.070(5) 0.073(7) 0.073(7) 0.017(5) 0.015(5) 0.006(5)
C6A 0.065(5) 0.062(6) 0.107(9) 0.018(6) 0.014(6) 0.004(4)
C7A 0.057(5) 0.078(7) 0.108(10) 0.020(7) 0.006(5) 0.011(5)
C8A 0.083(6) 0.096(8) 0.057(7) 0.012(6) 0.008(5) 0.007(6)
I9A 0.0906(7) 0.0892(6) 0.0704(6) 0.0014(4) -0.0005(5) 0.0223(5)
C1B 0.060(5) 0.058(5) 0.088(8) -0.002(5) 0.005(5) 0.020(4)
Cl1B 0.095(2) 0.090(3) 0.098(3) 0.008(2) -0.0058(19) 0.0245(17)
C2B 0.088(7) 0.069(6) 0.073(7) 0.019(5) 0.018(6) 0.012(5)
C3B 0.085(7) 0.076(7) 0.058(6) 0.021(6) 0.009(5) -0.003(5)
C4B 0.063(7) 0.051(6) 0.089(9) -0.004(6) 0.016(6) 0.008(5)
C5B 0.100(8) 0.062(6) 0.052(6) 0.007(4) 0.014(5) 0.008(5)
C6B 0.069(6) 0.079(7) 0.075(7) 0.013(6) 0.013(5) 0.014(5)
C7B 0.083(7) 0.062(6) 0.083(8) 0.012(5) 0.025(6) 0.005(5)
C8B 0.079(7) 0.097(9) 0.084(9) 0.002(7) 0.010(6) 0.015(6)
I9B 0.0909(6) 0.0872(7) 0.0675(6) 0.0019(5) 0.0016(5) 0.0160(5)
C1C 0.054(4) 0.062(6) 0.061(6) 0.000(5) -0.002(4) 0.000(4)
Cl1C 0.0934(19) 0.084(2) 0.093(2) -0.0050(17) 0.0202(18) 0.0180(16)
C2C 0.070(6) 0.061(6) 0.083(8) 0.019(5) -0.006(5) -0.003(4)
C3C 0.070(5) 0.077(7) 0.056(6) 0.006(5) 0.000(4) 0.003(5)
C4C 0.057(5) 0.064(7) 0.055(6) 0.021(5) 0.009(5) 0.005(4)
C5C 0.077(7) 0.075(7) 0.077(8) 0.024(6) 0.010(6) -0.007(5)
C6C 0.063(5) 0.077(7) 0.062(6) 0.007(5) 0.002(4) 0.006(4)
C7C 0.058(5) 0.085(7) 0.076(8) 0.022(6) -0.007(5) 0.006(5)
C8C 0.094(7) 0.083(8) 0.063(7) 0.015(6) 0.000(6) 0.012(6)
I9C 0.0882(6) 0.0857(6) 0.0658(5) 0.0060(4) 0.0101(5) 0.0209(4)
C1D 0.086(6) 0.047(5) 0.075(7) -0.008(5) 0.006(5) -0.010(5)
Cl1D 0.104(2) 0.087(2) 0.089(2) 0.0171(19) -0.0155(18) 0.0138(18)
C2D 0.106(7) 0.077(7) 0.039(5) -0.007(5) 0.014(5) -0.014(6)
C3D 0.081(7) 0.097(9) 0.052(7) -0.001(6) 0.013(6) 0.009(6)
C4D 0.048(5) 0.061(6) 0.087(9) -0.007(6) -0.005(5) 0.007(4)
C5D 0.101(7) 0.059(5) 0.036(5) 0.007(4) 0.024(5) 0.005(5)
C6D 0.086(6) 0.065(6) 0.062(6) -0.006(5) 0.013(5) 0.010(5)
C7D 0.076(6) 0.066(6) 0.078(8) -0.009(5) 0.015(5) 0.002(5)
C8D 0.078(6) 0.074(7) 0.086(9) 0.010(6) 0.009(6) 0.015(5)
I9D 0.0820(6) 0.0856(7) 0.0724(6) 0.0087(5) 0.0048(5) 0.0174(4)

loop_
_atom_type_symbol
_atom_type_description
_atom_type_scat_dispersion_real
_atom_type_scat_dispersion_imag
_atom_type_scat_source
C C 0.0033 0.0016 'International Tables Vol C Tables 4.2.6.8 and 6.1.1.4'
H H 0.0000 0.0000 'International Tables Vol C Tables 4.2.6.8 and 6.1.1.4'
Cl Cl 0.1484 0.1585 'International Tables Vol C Tables 4.2.6.8 and 6.1.1.4'
I I -0.4742 1.8119 'International Tables Vol C Tables 4.2.6.8 and 6.1.1.4'

loop_
_geom_angle_atom_site_label_1
_geom_angle_atom_site_label_2
_geom_angle_atom_site_label_3
_geom_angle
C2A C1A C6A 119.9(10)
C2A C1A Cl1A 119.4(8)
C6A C1A Cl1A 120.6(8)
C3A C2A C1A 119.5(10)
C3A C2A H2A 120.3
C1A C2A H2A 120.3
C2A C3A C4A 122.9(11)
C2A C3A H3A 118.6
C4A C3A H3A 118.6
C3A C4A C5A 118.4(12)
C3A C4A C7A 120.5(11)
C5A C4A C7A 120.8(11)
C6A C5A C4A 119.2(10)
C6A C5A H5A 120.4
C4A C5A H5A 120.4
C5A C6A C1A 120.0(10)
C5A C6A H6A 120.0
C1A C6A H6A 120.0
C8A C7A C4A 127.2(12)
C8A C7A H7A 116.4
C4A C7A H7A 116.4
C7A C8A I9A 124.4(10)
C7A C8A H8A 117.8
I9A C8A H8A 117.8
C2B C1B C6B 120.5(11)
C2B C1B Cl1B 119.8(9)
C6B C1B Cl1B 119.6(8)
C3B C2B C1B 120.5(10)
C3B C2B H2B 119.8
C1B C2B H2B 119.8
C2B C3B C4B 120.1(10)
C2B C3B H3B 119.9
C4B C3B H3B 119.9
C5B C4B C3B 118.4(12)
C5B C4B C7B 124.1(12)
C3B C4B C7B 116.9(10)
C6B C5B C4B 121.3(11)
C6B C5B H5B 119.3
C4B C5B H5B 119.3
C5B C6B C1B 118.9(9)
C5B C6B H6B 120.5
C1B C6B H6B 120.5
C8B C7B C4B 125.5(11)
C8B C7B H7B 117.2
C4B C7B H7B 117.2
C7B C8B I9B 124.1(9)
C7B C8B H8B 117.9
I9B C8B H8B 117.9
C6C C1C C2C 122.4(10)
C6C C1C Cl1C 118.2(8)
C2C C1C Cl1C 119.4(9)
C3C C2C C1C 118.5(10)
C3C C2C H2C 120.8
C1C C2C H2C 120.8
C4C C3C C2C 121.1(11)
C4C C3C H3C 119.5
C2C C3C H3C 119.5
C3C C4C C5C 117.2(11)
C3C C4C C7C 124.0(11)
C5C C4C C7C 118.6(10)
C6C C5C C4C 121.8(11)
C6C C5C H5C 119.1
C4C C5C H5C 119.1
C1C C6C C5C 119.1(11)
C1C C6C H6C 120.5
C5C C6C H6C 120.5
C8C C7C C4C 124.5(11)
C8C C7C H7C 117.7
C4C C7C H7C 117.7
C7C C8C I9C 123.8(10)
C7C C8C H8C 118.1
I9C C8C H8C 118.1
C6D C1D C2D 121.4(11)
C6D C1D Cl1D 119.2(9)
C2D C1D Cl1D 119.3(9)
C3D C2D C1D 119.3(10)
C3D C2D H2D 120.4
C1D C2D H2D 120.4
C2D C3D C4D 120.7(10)
C2D C3D H3D 119.7
C4D C3D H3D 119.7
C5D C4D C3D 118.7(12)
C5D C4D C7D 123.7(13)
C3D C4D C7D 117.5(11)
C4D C5D C6D 121.3(10)
C4D C5D H5D 119.3
C6D C5D H5D 119.3
C1D C6D C5D 118.6(9)
C1D C6D H6D 120.7
C5D C6D H6D 120.7
C8D C7D C4D 125.1(11)
C8D C7D H7D 117.5
C4D C7D H7D 117.5
C7D C8D I9D 123.9(9)
C7D C8D H8D 118.1
I9D C8D H8D 118.1

loop_
_geom_bond_atom_site_label_1
_geom_bond_atom_site_label_2
_geom_bond_distance
C1A C2A 1.364(15)
C1A C6A 1.391(15)
C1A Cl1A 1.731(11)
C2A C3A 1.327(17)
C2A H2A 0.9300
C3A C4A 1.363(15)
C3A H3A 0.9300
C4A C5A 1.401(16)
C4A C7A 1.469(18)
C5A C6A 1.359(17)
C5A H5A 0.9300
C6A H6A 0.9300
C7A C8A 1.305(16)
C7A H7A 0.9300
C8A I9A 2.103(14)
C8A H8A 0.9300
C1B C2B 1.378(14)
C1B C6B 1.394(15)
C1B Cl1B 1.738(12)
C2B C3B 1.360(16)
C2B H2B 0.9300
C3B C4B 1.408(17)
C3B H3B 0.9300
C4B C5B 1.393(15)
C4B C7B 1.462(19)
C5B C6B 1.367(16)
C5B H5B 0.9300
C6B H6B 0.9300
C7B C8B 1.307(18)
C7B H7B 0.9300
C8B I9B 2.093(14)
C8B H8B 0.9300
C1C C6C 1.332(15)
C1C C2C 1.374(15)
C1C Cl1C 1.759(11)
C2C C3C 1.373(16)
C2C H2C 0.9300
C3C C4C 1.370(16)
C3C H3C 0.9300
C4C C5C 1.406(16)
C4C C7C 1.446(17)
C5C C6C 1.346(16)
C5C H5C 0.9300
C6C H6C 0.9300
C7C C8C 1.321(16)
C7C H7C 0.9300
C8C I9C 2.094(13)
C8C H8C 0.9300
C1D C6D 1.357(15)
C1D C2D 1.413(15)
C1D Cl1D 1.744(13)
C2D C3D 1.348(17)
C2D H2D 0.9300
C3D C4D 1.409(18)
C3D H3D 0.9300
C4D C5D 1.381(15)
C4D C7D 1.482(18)
C5D C6D 1.390(16)
C5D H5D 0.9300
C6D H6D 0.9300
C7D C8D 1.294(17)
C7D H7D 0.9300
C8D I9D 2.089(13)
C8D H8D 0.9300

loop_
_cod_related_entry_id
_cod_related_entry_database
_cod_related_entry_code
1 ChemSpider 5291728
